data_7214677
loop_
_publ_author_name
'Vera-Cruz, Paula'
'Toscano, Rub\'en A.'
'Balmaseda, Jorge'
'Basterrechea, Mario'
'Ni\~no, Netzahualcoyotl'
'Felipe del Castillo, Luis'

_publ_section_title
;
 Synthesis and crystal structure of three new cadmium tartrates with open
 frameworks
;
_journal_issue 24
_journal_name_full CrystEngComm
_journal_page_first 8606
_journal_paper_doi 10.1039/c2ce26312b
_journal_volume 14
_journal_year 2012
_chemical_absolute_configuration rmad
_chemical_formula_moiety 'C12 H14 Cd3 O19, H2 O'
_chemical_formula_sum 'C12 H16 Cd3 O20'
_chemical_formula_weight 817.45
_chemical_name_systematic
;
?
;
_space_group_IT_number 19
_symmetry_cell_setting orthorhombic
_symmetry_space_group_name_Hall 'P 2ac 2ab'
_symmetry_space_group_name_H-M 'P 21 21 21'
_atom_sites_solution_hydrogens geom
_atom_sites_solution_primary direct
_atom_sites_solution_secondary difmap
_audit_creation_method SHELXL-97
_cell_angle_alpha 90.00
_cell_angle_beta 90.00
_cell_angle_gamma 90.00
_cell_formula_units_Z 4
_cell_length_a 6.4001(3)
_cell_length_b 17.2148(9)
_cell_length_c 18.6406(9)
_cell_measurement_reflns_used 9092
_cell_measurement_temperature 298(2)
_cell_measurement_theta_max 25.30
_cell_measurement_theta_min 2.37
_cell_volume 2053.75(18)
_computing_cell_refinement 'SMART V 5.625 (Bruker, 1999)'
_computing_data_collection 'SMART V 5.625 (Bruker, 1999)'
_computing_data_reduction 'SAINT V 7.34A (Bruker, 2006)'
_computing_molecular_graphics 'SHELXTL V 6.12 (Sheldrick, 2000)'
_computing_publication_material 'SHELXTL V 6.12 (Sheldrick, 2000)'
_computing_structure_refinement 'SHELXTL V 6.12 (Sheldrick, 2000)'
_computing_structure_solution 'SIR2008 (Burla et. al., 2007)'
_diffrn_ambient_temperature 298(2)
_diffrn_detector_area_resol_mean 0.661
_diffrn_measured_fraction_theta_full 0.990
_diffrn_measured_fraction_theta_max 0.990
_diffrn_measurement_device_type 'Bruker Smart Apex CCD diffractometer 01-670-01'
_diffrn_measurement_method \w-scans
_diffrn_radiation_monochromator graphite
_diffrn_radiation_source 'fine-focus sealed tube'
_diffrn_radiation_type MoK\a
_diffrn_radiation_wavelength 0.71073
_diffrn_reflns_av_R_equivalents 0.0212
_diffrn_reflns_av_sigmaI/netI 0.0189
_diffrn_reflns_limit_h_max 7
_diffrn_reflns_limit_h_min -7
_diffrn_reflns_limit_k_max 20
_diffrn_reflns_limit_k_min -20
_diffrn_reflns_limit_l_max 22
_diffrn_reflns_limit_l_min -22
_diffrn_reflns_number 16295
_diffrn_reflns_theta_full 25.33
_diffrn_reflns_theta_max 25.33
_diffrn_reflns_theta_min 2.19
_diffrn_standards_decay_% 0
_exptl_absorpt_coefficient_mu 3.182
_exptl_absorpt_correction_T_max 0.7985
_exptl_absorpt_correction_T_min 0.4117
_exptl_absorpt_correction_type multi-scan
_exptl_absorpt_process_details '(Sheldrick, 2008)'
_exptl_crystal_colour colorless
_exptl_crystal_density_diffrn 2.644
_exptl_crystal_density_method 'not measured'
_exptl_crystal_description needle
_exptl_crystal_F_000 1568
_exptl_crystal_size_max 0.492
_exptl_crystal_size_mid 0.116
_exptl_crystal_size_min 0.074
_refine_diff_density_max 0.851
_refine_diff_density_min -0.443
_refine_diff_density_rms 0.071
_refine_ls_abs_structure_details 'Flack H D (1983), Acta Cryst. A39, 876-881'
_refine_ls_abs_structure_Flack 0.01(2)
_refine_ls_extinction_method none
_refine_ls_goodness_of_fit_ref 1.058
_refine_ls_hydrogen_treatment mixed
_refine_ls_matrix_type full
_refine_ls_number_parameters 340
_refine_ls_number_reflns 3729
_refine_ls_number_restraints 12
_refine_ls_restrained_S_all 1.069
_refine_ls_R_factor_all 0.0177
_refine_ls_R_factor_gt 0.0174
_refine_ls_shift/su_max 0.001
_refine_ls_shift/su_mean 0.000
_refine_ls_structure_factor_coef Fsqd
_refine_ls_weighting_details 'calc w=1/[\s^2^(Fo^2^)+(0.0145P)^2^+2.7909P] where P=(Fo^2^+2Fc^2^)/3'
_refine_ls_weighting_scheme calc
_refine_ls_wR_factor_gt 0.0400
_refine_ls_wR_factor_ref 0.0402
_reflns_number_gt 3679
_reflns_number_total 3729
_reflns_threshold_expression >2sigma(I)
_cod_data_source_file c2ce26312b.txt
_cod_data_source_block Compound_I
_cod_depositor_comments
;
The following automatic conversions were performed:

'_symmetry_cell_setting' value 'Orthorhombic' changed to
'orthorhombic' according to
/usr/data/users/saulius/automatic-downloads/retrospective/RSC/lib/dictionaries/cif_core.dic
dictionary named 'cif_core.dic' version 2.4.2 from 2011-04-26.

Automatic conversion script
Id: cif_fix_values 2281 2013-09-26 08:29:07Z andrius 
;
_cod_original_cell_volume 2053.76(18)
_cod_database_code 7214677

loop_
_symmetry_equiv_pos_as_xyz
'x, y, z'
'-x+1/2, -y, z+1/2'
'-x, y+1/2, -z+1/2'
'x+1/2, -y+1/2, -z'

loop_
_atom_site_label
_atom_site_type_symbol
_atom_site_fract_x
_atom_site_fract_y
_atom_site_fract_z
_atom_site_U_iso_or_equiv
_atom_site_adp_type
_atom_site_occupancy
_atom_site_symmetry_multiplicity
_atom_site_calc_flag
_atom_site_refinement_flags
Cd1 Cd 0.08671(4) 0.489785(14) 0.220983(14) 0.02287(7) Uani 1 1 d .
Cd2 Cd 0.94016(4) 0.244553(15) 0.379516(14) 0.02323(7) Uani 1 1 d .
Cd3 Cd 0.35892(5) 0.591980(16) 0.493636(15) 0.03143(8) Uani 1 1 d .
O1 O 0.2261(4) 0.42787(15) 0.11793(14) 0.0275(6) Uani 1 1 d .
O2 O 0.4166(6) 0.34155(19) 0.06071(16) 0.0508(9) Uani 1 1 d .
O3 O 0.4267(5) 0.41090(16) 0.24339(13) 0.0305(6) Uani 1 1 d D
H3A H 0.445(8) 0.398(3) 0.2871(9) 0.046 Uiso 1 1 d D
O4 O 0.7806(5) 0.43720(16) 0.15923(15) 0.0307(6) Uani 1 1 d D
H4 H 0.668(4) 0.458(3) 0.173(3) 0.046 Uiso 1 1 d D
O5 O 0.7695(4) 0.27427(15) 0.27775(15) 0.0312(6) Uani 1 1 d .
O6 O 0.9824(4) 0.37605(15) 0.27192(14) 0.0286(6) Uani 1 1 d .
O7 O 0.2194(4) 0.53658(15) 0.32708(14) 0.0285(6) Uani 1 1 d .
O8 O 0.3805(4) 0.63523(15) 0.38263(14) 0.0304(6) Uani 1 1 d .
O9 O 0.3999(4) 0.57091(14) 0.19944(13) 0.0249(6) Uani 1 1 d D
H9 H 0.393(8) 0.598(2) 0.1619(14) 0.037 Uiso 1 1 d D
O10 O 0.7561(4) 0.53564(15) 0.28585(15) 0.0301(6) Uani 1 1 d D
H10A H 0.776(8) 0.532(3) 0.3305(7) 0.045 Uiso 1 1 d D
O11 O 0.7654(5) 0.71447(16) 0.18568(16) 0.0348(7) Uani 1 1 d .
O12 O 0.9625(4) 0.60786(15) 0.17824(14) 0.0304(6) Uani 1 1 d .
O13 O 1.1360(4) 0.26863(16) 0.47961(14) 0.0334(6) Uani 1 1 d .
O14 O 1.1736(5) 0.33321(15) 0.58191(14) 0.0299(6) Uani 1 1 d .
O15 O 0.8456(4) 0.36408(15) 0.42886(14) 0.0287(6) Uani 1 1 d D
H15 H 0.721(3) 0.372(3) 0.415(2) 0.043 Uiso 1 1 d D
O16 O 1.1636(4) 0.47946(17) 0.46732(15) 0.0340(7) Uani 1 1 d D
H16 H 1.137(8) 0.475(3) 0.4232(8) 0.051 Uiso 1 1 d D
O17 O 0.6352(4) 0.51856(18) 0.52161(18) 0.0456(8) Uani 1 1 d .
O18 O 0.8186(7) 0.5584(2) 0.4294(2) 0.0735(13) Uani 1 1 d .
O19 O 0.5938(6) 0.69646(18) 0.51285(17) 0.0483(8) Uani 1 1 d D
H19A H 0.544(7) 0.736(2) 0.491(2) 0.073 Uiso 1 1 d D
H19B H 0.699(6) 0.682(3) 0.488(2) 0.073 Uiso 1 1 d D
O20 O 0.4453(5) 0.3662(2) 0.38971(17) 0.0524(9) Uani 1 1 d D
H20A H 0.4244 0.3178 0.3827 0.079 Uiso 1 1 d RD
H20B H 0.3698 0.3737 0.4268 0.079 Uiso 1 1 d RD
C1 C 0.3662(6) 0.3761(2) 0.1181(2) 0.0254(8) Uani 1 1 d .
C2 C 0.4832(6) 0.3560(2) 0.1883(2) 0.0250(8) Uani 1 1 d .
H2 H 0.4434 0.3037 0.2037 0.030 Uiso 1 1 calc R
C3 C 0.7214(6) 0.3593(2) 0.1781(2) 0.0237(8) Uani 1 1 d .
H3 H 0.7623 0.3238 0.1395 0.028 Uiso 1 1 calc R
C4 C 0.8353(6) 0.3359(2) 0.24839(19) 0.0215(7) Uani 1 1 d .
C5 C 0.3418(6) 0.5942(2) 0.32795(19) 0.0218(7) Uani 1 1 d .
C6 C 0.4569(6) 0.6195(2) 0.25910(18) 0.0216(8) Uani 1 1 d .
H6 H 0.4195 0.6733 0.2480 0.026 Uiso 1 1 calc R
C7 C 0.6958(5) 0.6144(2) 0.2712(2) 0.0218(8) Uani 1 1 d .
H7 H 0.7309 0.6460 0.3132 0.026 Uiso 1 1 calc R
C8 C 0.8151(5) 0.6468(2) 0.20667(19) 0.0223(8) Uani 1 1 d .
C9 C 1.0856(6) 0.32234(19) 0.52190(18) 0.0219(7) Uani 1 1 d .
C10 C 0.9074(5) 0.37881(18) 0.50129(18) 0.0207(7) Uani 1 1 d .
H10 H 0.7879 0.3700 0.5331 0.025 Uiso 1 1 calc R
C11 C 0.9782(6) 0.4645(2) 0.5078(2) 0.0240(8) Uani 1 1 d .
H11 H 1.0086 0.4751 0.5585 0.029 Uiso 1 1 calc R
C12 C 0.8004(7) 0.5185(2) 0.4842(2) 0.0303(9) Uani 1 1 d .

loop_
_atom_site_aniso_label
_atom_site_aniso_U_11
_atom_site_aniso_U_22
_atom_site_aniso_U_33
_atom_site_aniso_U_23
_atom_site_aniso_U_13
_atom_site_aniso_U_12
Cd1 0.01950(12) 0.02592(13) 0.02318(13) 0.00119(10) 0.00011(11) -0.00244(10)
Cd2 0.02281(13) 0.02760(13) 0.01929(13) -0.00450(10) -0.00132(11) 0.00315(12)
Cd3 0.04096(17) 0.02977(14) 0.02357(14) -0.00049(12) 0.01086(13) -0.00556(12)
O1 0.0241(13) 0.0365(14) 0.0220(13) 0.0021(11) -0.0068(12) 0.0054(11)
O2 0.061(2) 0.0585(19) 0.0326(16) -0.0164(15) -0.0190(17) 0.0234(19)
O3 0.0303(14) 0.0425(15) 0.0187(12) 0.0009(12) 0.0008(12) 0.0061(14)
O4 0.0333(16) 0.0322(15) 0.0266(15) 0.0106(12) -0.0014(13) -0.0031(13)
O5 0.0325(14) 0.0283(14) 0.0327(15) 0.0102(12) -0.0091(13) -0.0081(11)
O6 0.0244(13) 0.0339(14) 0.0275(14) 0.0059(11) -0.0080(12) -0.0072(11)
O7 0.0283(15) 0.0348(15) 0.0225(13) 0.0018(11) 0.0052(12) -0.0092(12)
O8 0.0327(16) 0.0366(14) 0.0219(13) -0.0030(12) 0.0016(12) -0.0060(12)
O9 0.0276(14) 0.0314(13) 0.0158(12) 0.0023(10) 0.0015(11) -0.0017(12)
O10 0.0278(13) 0.0328(14) 0.0295(15) 0.0120(13) 0.0012(14) 0.0066(12)
O11 0.0287(15) 0.0338(15) 0.0420(17) 0.0152(13) 0.0083(13) -0.0014(13)
O12 0.0256(15) 0.0368(15) 0.0288(14) 0.0050(12) 0.0092(12) 0.0023(12)
O13 0.0320(15) 0.0378(15) 0.0304(15) -0.0098(12) -0.0085(12) 0.0103(12)
O14 0.0352(16) 0.0351(15) 0.0194(13) -0.0050(11) -0.0090(12) 0.0031(12)
O15 0.0296(14) 0.0318(14) 0.0246(14) -0.0034(11) -0.0079(12) 0.0041(12)
O16 0.0277(14) 0.0395(16) 0.0347(16) -0.0065(13) 0.0108(13) -0.0097(13)
O17 0.0276(15) 0.0488(18) 0.060(2) 0.0161(16) 0.0010(15) 0.0031(14)
O18 0.080(3) 0.084(3) 0.056(2) 0.034(2) 0.028(2) 0.043(2)
O19 0.062(2) 0.0395(17) 0.0431(19) 0.0047(14) -0.0064(18) -0.0103(16)
O20 0.0392(19) 0.080(2) 0.0385(18) 0.0105(17) 0.0057(16) 0.0138(18)
C1 0.0230(19) 0.0270(18) 0.0264(19) -0.0022(15) -0.0050(17) -0.0016(15)
C2 0.026(2) 0.0225(18) 0.026(2) 0.0000(15) -0.0090(16) -0.0010(15)
C3 0.026(2) 0.0266(19) 0.0189(18) -0.0010(15) -0.0025(15) -0.0013(16)
C4 0.0181(17) 0.0251(18) 0.0214(18) -0.0005(14) -0.0002(15) 0.0049(15)
C5 0.0175(17) 0.0266(18) 0.0211(18) 0.0018(15) 0.0001(14) 0.0061(15)
C6 0.0240(19) 0.0200(16) 0.0207(18) 0.0006(13) 0.0009(15) -0.0017(15)
C7 0.0189(18) 0.0263(18) 0.0201(19) 0.0016(15) 0.0000(14) -0.0011(14)
C8 0.0155(17) 0.0299(19) 0.0214(19) 0.0015(15) -0.0021(15) -0.0048(14)
C9 0.0205(17) 0.0239(17) 0.0213(18) 0.0008(14) 0.0032(15) -0.0048(15)
C10 0.0217(17) 0.0234(16) 0.0169(16) -0.0009(13) 0.0014(16) -0.0015(14)
C11 0.0285(19) 0.0272(18) 0.0164(17) -0.0033(14) 0.0041(16) -0.0038(14)
C12 0.050(3) 0.0256(19) 0.0157(18) -0.0019(15) 0.0058(17) 0.0037(17)

loop_
_atom_type_symbol
_atom_type_description
_atom_type_scat_dispersion_real
_atom_type_scat_dispersion_imag
_atom_type_scat_source
C C 0.0033 0.0016 'International Tables Vol C Tables 4.2.6.8 and 6.1.1.4'
H H 0.0000 0.0000 'International Tables Vol C Tables 4.2.6.8 and 6.1.1.4'
O O 0.0106 0.0060 'International Tables Vol C Tables 4.2.6.8 and 6.1.1.4'
Cd Cd -0.8075 1.2024 'International Tables Vol C Tables 4.2.6.8 and 6.1.1.4'

loop_
_geom_angle_atom_site_label_1
_geom_angle_atom_site_label_2
_geom_angle_atom_site_label_3
_geom_angle
_geom_angle_site_symmetry_1
_geom_angle_site_symmetry_3
O6 Cd1 O7 92.92(9) 1_455 .
O6 Cd1 O12 142.68(10) 1_455 1_455
O7 Cd1 O12 96.59(10) . 1_455
O6 Cd1 O1 93.54(9) 1_455 .
O7 Cd1 O1 135.71(10) . .
O12 Cd1 O1 104.14(9) 1_455 .
O6 Cd1 O4 69.09(9) 1_455 1_455
O7 Cd1 O4 146.16(10) . 1_455
O12 Cd1 O4 83.59(9) 1_455 1_455
O1 Cd1 O4 75.74(9) . 1_455
O6 Cd1 O9 142.22(9) 1_455 .
O7 Cd1 O9 69.07(8) . .
O12 Cd1 O9 74.21(9) 1_455 .
O1 Cd1 O9 79.49(9) . .
O4 Cd1 O9 141.34(8) 1_455 .
O6 Cd1 O10 79.97(9) 1_455 1_455
O7 Cd1 O10 77.93(10) . 1_455
O12 Cd1 O10 67.02(8) 1_455 1_455
O1 Cd1 O10 146.27(9) . 1_455
O4 Cd1 O10 71.01(10) 1_455 1_455
O9 Cd1 O10 124.85(9) . 1_455
O6 Cd1 O3 74.28(9) 1_455 .
O7 Cd1 O3 74.67(9) . .
O12 Cd1 O3 143.01(9) 1_455 .
O1 Cd1 O3 65.18(8) . .
O4 Cd1 O3 123.57(9) 1_455 .
O9 Cd1 O3 69.08(9) . .
O10 Cd1 O3 140.97(8) 1_455 .
O5 Cd2 O14 92.07(10) . 4_456
O5 Cd2 O13 156.07(9) . .
O14 Cd2 O13 105.00(10) 4_456 .
O5 Cd2 O11 90.20(11) . 3_745
O14 Cd2 O11 130.23(10) 4_456 3_745
O13 Cd2 O11 91.31(10) . 3_745
O5 Cd2 O15 90.34(10) . .
O14 Cd2 O15 101.48(10) 4_456 .
O13 Cd2 O15 70.15(9) . .
O11 Cd2 O15 128.23(10) 3_745 .
O8 Cd3 O17 111.14(11) . .
O8 Cd3 O16 96.63(10) . 1_455
O17 Cd3 O16 90.19(11) . 1_455
O8 Cd3 O19 81.13(10) . .
O17 Cd3 O19 83.81(12) . .
O16 Cd3 O19 172.31(12) 1_455 .
O8 Cd3 O1 165.27(9) . 2_565
O17 Cd3 O1 82.75(10) . 2_565
O16 Cd3 O1 87.92(9) 1_455 2_565
O19 Cd3 O1 96.07(10) . 2_565
O8 Cd3 O2 111.54(10) . 2_565
O17 Cd3 O2 135.69(12) . 2_565
O16 Cd3 O2 96.23(11) 1_455 2_565
O19 Cd3 O2 91.43(13) . 2_565
O1 Cd3 O2 53.89(9) 2_565 2_565
C1 O1 Cd1 125.6(2) . .
C1 O1 Cd3 93.6(2) . 2_564
Cd1 O1 Cd3 139.41(11) . 2_564
C1 O2 Cd3 91.6(2) . 2_564
C2 O3 Cd1 116.0(2) . .
C3 O4 Cd1 116.2(2) . 1_655
C4 O5 Cd2 113.2(2) . .
C4 O6 Cd1 123.4(2) . 1_655
C5 O7 Cd1 121.0(2) . .
C5 O8 Cd3 123.7(2) . .
C6 O9 Cd1 114.07(19) . .
C7 O10 Cd1 115.0(2) . 1_655
C8 O11 Cd2 99.4(2) . 3_755
C8 O12 Cd1 124.9(2) . 1_655
C9 O13 Cd2 120.3(2) . .
C9 O14 Cd2 121.6(2) . 4_556
C10 O15 Cd2 117.2(2) . .
C11 O16 Cd3 118.6(2) . 1_655
C12 O17 Cd3 122.2(3) . .
O1 C1 O2 120.7(3) . .
O1 C1 C2 120.2(3) . .
O2 C1 C2 119.1(3) . .
O3 C2 C3 108.2(3) . .
O3 C2 C1 109.6(3) . .
C3 C2 C1 111.5(3) . .
O4 C3 C2 109.0(3) . .
O4 C3 C4 109.0(3) . .
C2 C3 C4 110.6(3) . .
O6 C4 O5 124.3(3) . .
O6 C4 C3 120.5(3) . .
O5 C4 C3 115.2(3) . .
O7 C5 O8 124.8(3) . .
O7 C5 C6 120.5(3) . .
O8 C5 C6 114.8(3) . .
O9 C6 C5 111.0(3) . .
O9 C6 C7 109.3(3) . .
C5 C6 C7 109.6(3) . .
O10 C7 C8 111.1(3) . .
O10 C7 C6 110.2(3) . .
C8 C7 C6 111.0(3) . .
O11 C8 O12 122.8(3) . .
O11 C8 C7 116.9(3) . .
O12 C8 C7 120.3(3) . .
O13 C9 O14 123.3(3) . .
O13 C9 C10 119.7(3) . .
O14 C9 C10 117.0(3) . .
O15 C10 C9 109.1(3) . .
O15 C10 C11 108.9(3) . .
C9 C10 C11 111.3(3) . .
O16 C11 C12 110.8(3) . .
O16 C11 C10 111.9(3) . .
C12 C11 C10 109.7(3) . .
O18 C12 O17 122.2(4) . .
O18 C12 C11 120.2(4) . .
O17 C12 C11 117.6(3) . .

loop_
_geom_bond_atom_site_label_1
_geom_bond_atom_site_label_2
_geom_bond_distance
_geom_bond_site_symmetry_2
Cd1 O6 2.276(3) 1_455
Cd1 O7 2.298(3) .
Cd1 O12 2.323(3) 1_455
Cd1 O1 2.371(3) .
Cd1 O4 2.446(3) 1_455
Cd1 O9 2.476(3) .
Cd1 O10 2.562(3) 1_455
Cd1 O3 2.599(3) .
Cd2 O5 2.248(3) .
Cd2 O14 2.285(3) 4_456
Cd2 O13 2.286(3) .
Cd2 O11 2.302(3) 3_745
Cd2 O15 2.334(3) .
Cd3 O8 2.203(3) .
Cd3 O17 2.235(3) .
Cd3 O16 2.357(3) 1_455
Cd3 O19 2.371(3) .
Cd3 O1 2.404(3) 2_565
Cd3 O2 2.446(3) 2_565
O1 C1 1.264(4) .
O1 Cd3 2.404(3) 2_564
O2 C1 1.266(5) .
O2 Cd3 2.446(3) 2_564
O3 C2 1.441(5) .
O4 C3 1.437(5) .
O4 Cd1 2.446(3) 1_655
O5 C4 1.266(4) .
O6 C4 1.248(4) .
O6 Cd1 2.276(3) 1_655
O7 C5 1.263(4) .
O8 C5 1.265(4) .
O9 C6 1.438(4) .
O10 C7 1.436(4) .
O10 Cd1 2.562(3) 1_655
O11 C8 1.269(5) .
O11 Cd2 2.302(3) 3_755
O12 C8 1.273(4) .
O12 Cd1 2.323(3) 1_655
O13 C9 1.257(4) .
O14 C9 1.266(4) .
O14 Cd2 2.285(3) 4_556
O15 C10 1.430(4) .
O16 C11 1.430(4) .
O16 Cd3 2.357(3) 1_655
O17 C12 1.266(5) .
O18 C12 1.238(5) .
C1 C2 1.547(5) .
C2 C3 1.537(5) .
C3 C4 1.553(5) .
C5 C6 1.543(5) .
C6 C7 1.548(5) .
C7 C8 1.530(5) .
C9 C10 1.547(5) .
C10 C11 1.548(4) .
C11 C12 1.534(5) .

loop_
_geom_hbond_atom_site_label_D
_geom_hbond_atom_site_label_H
_geom_hbond_atom_site_label_A
_geom_hbond_distance_DH
_geom_hbond_distance_HA
_geom_hbond_distance_DA
_geom_hbond_angle_DHA
_geom_hbond_site_symmetry_A
O3 H3A O20 0.850(10) 1.992(13) 2.836(4) 172(5) .
O4 H4 O3 0.847(10) 2.17(4) 2.792(4) 130(4) .
O4 H4 O9 0.847(10) 2.64(2) 3.435(4) 157(4) .
O9 H9 O14 0.845(10) 1.949(14) 2.783(3) 169(5) 2_664
O10 H10A O18 0.845(10) 1.918(18) 2.733(5) 162(5) .
O15 H15 O20 0.850(10) 1.828(15) 2.664(4) 167(5) .
O16 H16 O7 0.844(10) 2.15(4) 2.816(4) 136(4) 1_655
O19 H19A O2 0.855(10) 2.07(3) 2.850(4) 151(5) 3_655
O19 H19B O18 0.851(10) 2.51(4) 3.184(5) 137(5) .
O20 H20A O11 0.85 2.50 3.258(5) 147.9 3_645
O20 H20B O16 0.85 2.37 3.024(4) 133.6 1_455
O20 H20B O13 0.85 2.55 3.090(4) 122.6 1_455

loop_
_geom_torsion_atom_site_label_1
_geom_torsion_atom_site_label_2
_geom_torsion_atom_site_label_3
_geom_torsion_atom_site_label_4
_geom_torsion
C1 C2 C3 C4 -177.8(3)
C5 C6 C7 C8 -174.3(3)
C9 C10 C11 C12 177.8(3)
O3 C2 C3 O4 -58.2(4)
O9 C6 C7 O10 -59.6(4)
O15 C10 C11 O16 -65.9(4)
